data_7236853
loop_
_publ_author_name
'Naito, Hirofumi'
'Nishino, Kenta'
'Morisaki, Yasuhiro'
'Tanaka, Kazuo'
'Chujo, Yoshiki'

_publ_section_title
;
 Highly-efficient solid-state emissions of anthracene--o-carborane dyads
 with various substituents and their thermochromic luminescence properties
;
_journal_issue 38
_journal_name_full 'Journal of Materials Chemistry C'
_journal_page_first 10047
_journal_paper_doi 10.1039/C7TC02682J
_journal_volume 5
_journal_year 2017
_chemical_formula_sum 'C16 H20 B10'
_chemical_formula_weight 320.42
_space_group_IT_number 61
_space_group_name_Hall '-P 2ac 2ab'
_space_group_name_H-M_alt 'P b c a'
_symmetry_cell_setting orthorhombic
_symmetry_space_group_name_H-M 'P b c a'
_atom_sites_solution_hydrogens geom
_atom_sites_solution_primary direct
_atom_sites_solution_secondary difmap
_audit_creation_method SHELXL-97
_audit_update_record
;
2017-06-16 deposited with the CCDC.
2017-09-05 downloaded from the CCDC.
;
_cell_angle_alpha 90.00
_cell_angle_beta 90.00
_cell_angle_gamma 90.00
_cell_formula_units_Z 8
_cell_length_a 10.2880(4)
_cell_length_b 20.7225(7)
_cell_length_c 15.8015(6)
_cell_measurement_reflns_used 9993
_cell_measurement_temperature 93(2)
_cell_measurement_theta_max 27.86
_cell_measurement_theta_min 2.63
_cell_volume 3368.8(2)
_computing_structure_refinement 'SHELXL-97 (Sheldrick, 1997)'
_computing_structure_solution 'SHELXS-97 (Sheldrick, 1990)'
_diffrn_ambient_temperature 93(2)
_diffrn_measured_fraction_theta_full 0.990
_diffrn_measured_fraction_theta_max 0.990
_diffrn_measurement_device_type 'Rigaku R-AXISIP'
_diffrn_measurement_method \w
_diffrn_radiation_monochromator graphite
_diffrn_radiation_source 'fine-focus sealed tube'
_diffrn_radiation_type MoK\a
_diffrn_radiation_wavelength 0.71075
_diffrn_reflns_av_R_equivalents 0.0633
_diffrn_reflns_av_sigmaI/netI 0.0687
_diffrn_reflns_limit_h_max 13
_diffrn_reflns_limit_h_min -13
_diffrn_reflns_limit_k_max 26
_diffrn_reflns_limit_k_min -26
_diffrn_reflns_limit_l_max 19
_diffrn_reflns_limit_l_min -20
_diffrn_reflns_number 28918
_diffrn_reflns_theta_full 27.48
_diffrn_reflns_theta_max 27.48
_diffrn_reflns_theta_min 3.07
_exptl_absorpt_coefficient_mu 0.062
_exptl_absorpt_correction_T_max 0.9635
_exptl_absorpt_correction_T_min 0.9518
_exptl_crystal_colour yellow
_exptl_crystal_density_diffrn 1.264
_exptl_crystal_density_method 'not measured'
_exptl_crystal_description block
_exptl_crystal_F_000 1328
_exptl_crystal_size_max 0.80
_exptl_crystal_size_mid 0.70
_exptl_crystal_size_min 0.60
_refine_diff_density_max 0.451
_refine_diff_density_min -0.322
_refine_diff_density_rms 0.075
_refine_ls_extinction_method none
_refine_ls_goodness_of_fit_ref 1.149
_refine_ls_hydrogen_treatment mixed
_refine_ls_matrix_type full
_refine_ls_number_parameters 279
_refine_ls_number_reflns 3829
_refine_ls_number_restraints 0
_refine_ls_restrained_S_all 1.149
_refine_ls_R_factor_all 0.0602
_refine_ls_R_factor_gt 0.0500
_refine_ls_shift/su_max 0.000
_refine_ls_shift/su_mean 0.000
_refine_ls_structure_factor_coef Fsqd
_refine_ls_weighting_details 'calc w=1/[\s^2^(Fo^2^)+(0.1254P)^2^+0.0000P] where P=(Fo^2^+2Fc^2^)/3'
_refine_ls_weighting_scheme calc
_refine_ls_wR_factor_gt 0.1462
_refine_ls_wR_factor_ref 0.1792
_reflns_number_gt 3182
_reflns_number_total 3829
_reflns_threshold_expression >2sigma(I)
_cod_data_source_file c7tc02682j2.cif
_cod_data_source_block ydkr_CCDC2
_cod_depositor_comments
;
The following automatic conversions were performed:

data item '_symmetry_cell_setting' value 'Orthorhombic' was changed
to 'orthorhombic' in accordance with the
/home/saulius/struct/COD-crude-data/automatic-downloads/DataCite-retrospective/RSC/depositions/lib/dictionaries/cif_core.dic
dictionary named 'cif_core.dic' version 2.4.2 last updated on
2011-04-26.

Automatic conversion script
Id: cif_fix_values 6909 2019-04-08 15:41:33Z antanas 
;
_cod_original_sg_symbol_H-M Pbca
_cod_database_code 7236853

loop_
_symmetry_equiv_pos_as_xyz
'x, y, z'
'-x+1/2, -y, z+1/2'
'x+1/2, -y+1/2, -z'
'-x, y+1/2, -z+1/2'
'-x, -y, -z'
'x-1/2, y, -z-1/2'
'-x-1/2, y-1/2, z'
'x, -y-1/2, z-1/2'

loop_
_atom_site_label
_atom_site_type_symbol
_atom_site_fract_x
_atom_site_fract_y
_atom_site_fract_z
_atom_site_U_iso_or_equiv
_atom_site_adp_type
_atom_site_occupancy
_atom_site_symmetry_multiplicity
_atom_site_calc_flag
_atom_site_refinement_flags
C3 C 0.40340(14) 0.11054(6) 0.17322(8) 0.0217(3) Uani 1 1 d .
H17 H 0.3584 0.1470 0.1949 0.026 Uiso 1 1 calc R
C4 C 0.19735(14) 0.05360(6) 0.15820(8) 0.0214(3) Uani 1 1 d .
H18 H 0.1543 0.0898 0.1820 0.026 Uiso 1 1 calc R
C5 C 0.32640(14) -0.06038(6) 0.10771(8) 0.0175(3) Uani 1 1 d .
C1 C 0.39894(15) -0.00316(6) 0.12411(8) 0.0190(3) Uani 1 1 d .
C2 C 0.39534(13) -0.12587(6) 0.11095(8) 0.0170(3) Uani 1 1 d .
C6 C 0.12470(14) 0.00148(6) 0.13038(8) 0.0201(3) Uani 1 1 d .
C7 C 0.60008(15) 0.05948(6) 0.12980(8) 0.0214(3) Uani 1 1 d .
H19 H 0.6910 0.0622 0.1199 0.026 Uiso 1 1 calc R
C8 C 0.10540(13) -0.10223(6) 0.06009(9) 0.0202(3) Uani 1 1 d .
H20 H 0.1435 -0.1386 0.0333 0.024 Uiso 1 1 calc R
C9 C 0.18860(14) -0.05575(6) 0.09975(8) 0.0190(3) Uani 1 1 d .
C10 C -0.02621(14) -0.09606(6) 0.05943(10) 0.0240(3) Uani 1 1 d .
H21 H -0.0775 -0.1280 0.0322 0.029 Uiso 1 1 calc R
B1 B 0.37821(15) -0.18202(7) 0.03012(9) 0.0189(3) Uani 1 1 d .
H1 H 0.3196(13) -0.1693(6) -0.0226(9) 0.019(4) Uiso 1 1 d .
C16 C 0.30438(15) -0.19118(6) 0.12688(8) 0.0176(3) Uani 1 1 d .
H16 H 0.2089(19) -0.1824(7) 0.1304(10) 0.033(5) Uiso 1 1 d .
C11 C 0.53355(14) 0.11349(6) 0.16329(9) 0.0220(3) Uani 1 1 d .
H22 H 0.5799 0.1514 0.1786 0.026 Uiso 1 1 calc R
C12 C 0.53624(14) 0.00365(6) 0.11155(8) 0.0192(3) Uani 1 1 d .
H23 H 0.5841 -0.0319 0.0898 0.023 Uiso 1 1 calc R
C13 C 0.33193(14) 0.05387(6) 0.15189(8) 0.0194(3) Uani 1 1 d .
C14 C -0.01391(16) 0.00504(7) 0.13128(9) 0.0241(3) Uani 1 1 d .
H24 H -0.0550 0.0418 0.1553 0.029 Uiso 1 1 calc R
B3 B 0.36462(15) -0.25863(7) 0.08040(10) 0.0189(3) Uani 1 1 d .
H3 H 0.2968(15) -0.2940(6) 0.0550(9) 0.020(4) Uiso 1 1 d .
H4 H 0.5518(15) -0.2546(7) -0.0206(10) 0.024(4) Uiso 1 1 d .
B5 B 0.61467(16) -0.20542(7) 0.12087(10) 0.0196(3) Uani 1 1 d .
H5 H 0.7231(17) -0.2085(7) 0.1169(9) 0.026(4) Uiso 1 1 d .
B6 B 0.52498(15) -0.21425(7) 0.21713(10) 0.0196(3) Uani 1 1 d .
H6 H 0.5687(15) -0.2230(7) 0.2763(10) 0.022(4) Uiso 1 1 d .
B7 B 0.53787(15) -0.13747(7) 0.16789(10) 0.0190(3) Uani 1 1 d .
H7 H 0.5869(15) -0.0965(7) 0.1966(11) 0.028(4) Uiso 1 1 d .
B8 B 0.37221(15) -0.24661(7) 0.19189(10) 0.0191(3) Uani 1 1 d .
H8 H 0.3069(15) -0.2733(7) 0.2316(10) 0.022(4) Uiso 1 1 d .
B9 B 0.53151(15) -0.14905(7) 0.05577(10) 0.0185(3) Uani 1 1 d .
H9 H 0.5745(16) -0.1141(7) 0.0107(10) 0.031(4) Uiso 1 1 d .
B10 B 0.51142(16) -0.27381(7) 0.13567(10) 0.0203(3) Uani 1 1 d .
H10 H 0.5507(17) -0.3239(7) 0.1438(10) 0.029(4) Uiso 1 1 d .
B11 B 0.38857(15) -0.16253(7) 0.21161(9) 0.0189(3) Uani 1 1 d .
H11 H 0.3356(15) -0.1377(6) 0.2604(9) 0.022(4) Uiso 1 1 d .
C15 C -0.08803(15) -0.04290(6) 0.09854(10) 0.0260(3) Uani 1 1 d .
H25 H -0.1801 -0.0408 0.1018 0.031 Uiso 1 1 calc R
B13 B 0.51440(15) -0.23304(7) 0.03614(10) 0.0194(3) Uani 1 1 d .

loop_
_atom_site_aniso_label
_atom_site_aniso_U_11
_atom_site_aniso_U_22
_atom_site_aniso_U_33
_atom_site_aniso_U_23
_atom_site_aniso_U_13
_atom_site_aniso_U_12
C3 0.0260(8) 0.0208(7) 0.0184(7) -0.0014(5) -0.0005(5) 0.0002(5)
C4 0.0233(8) 0.0209(7) 0.0199(7) -0.0001(5) 0.0015(5) 0.0030(5)
C5 0.0186(8) 0.0169(7) 0.0171(7) -0.0005(4) 0.0000(5) 0.0021(5)
C1 0.0187(8) 0.0224(7) 0.0159(6) 0.0013(5) -0.0007(5) -0.0004(5)
C2 0.0144(7) 0.0174(7) 0.0191(7) -0.0004(4) -0.0001(5) -0.0013(5)
C6 0.0204(8) 0.0204(7) 0.0194(7) 0.0023(5) 0.0006(5) 0.0013(5)
C7 0.0200(8) 0.0225(7) 0.0217(7) 0.0025(5) -0.0021(5) -0.0014(5)
C8 0.0197(8) 0.0179(6) 0.0229(7) 0.0016(5) -0.0019(5) 0.0017(5)
C9 0.0192(8) 0.0198(7) 0.0179(7) 0.0022(5) 0.0004(5) 0.0007(5)
C10 0.0209(8) 0.0212(7) 0.0298(8) 0.0007(5) -0.0035(6) 0.0001(5)
B1 0.0176(8) 0.0203(7) 0.0187(7) -0.0011(5) 0.0012(6) -0.0006(5)
C16 0.0160(8) 0.0175(6) 0.0195(7) 0.0003(4) 0.0002(5) -0.0003(5)
C11 0.0264(8) 0.0190(7) 0.0206(7) 0.0003(5) -0.0026(5) -0.0026(5)
C12 0.0198(8) 0.0185(7) 0.0195(7) 0.0008(5) -0.0007(5) 0.0002(5)
C13 0.0221(8) 0.0207(6) 0.0155(6) -0.0006(4) -0.0004(5) 0.0009(5)
C14 0.0209(8) 0.0223(7) 0.0290(8) 0.0010(5) 0.0024(5) 0.0046(5)
B3 0.0184(8) 0.0175(7) 0.0208(8) -0.0018(5) -0.0011(6) 0.0007(5)
B5 0.0160(9) 0.0196(7) 0.0233(8) 0.0005(5) -0.0005(6) 0.0002(6)
B6 0.0168(8) 0.0205(7) 0.0217(8) 0.0026(5) -0.0021(6) 0.0009(6)
B7 0.0159(8) 0.0211(7) 0.0199(8) -0.0005(5) -0.0020(6) 0.0005(6)
B8 0.0188(8) 0.0181(7) 0.0205(7) 0.0020(5) -0.0008(6) 0.0016(6)
B9 0.0159(8) 0.0200(7) 0.0195(7) -0.0006(5) 0.0005(5) 0.0002(5)
B10 0.0181(9) 0.0199(8) 0.0228(8) 0.0011(5) -0.0007(6) 0.0005(6)
B11 0.0180(8) 0.0195(7) 0.0192(7) 0.0009(5) 0.0000(5) -0.0004(5)
C15 0.0173(8) 0.0251(7) 0.0355(8) 0.0016(6) 0.0004(6) 0.0021(6)
B13 0.0176(8) 0.0181(7) 0.0225(8) -0.0024(5) 0.0007(6) 0.0013(5)

loop_
_atom_type_symbol
_atom_type_description
_atom_type_scat_dispersion_real
_atom_type_scat_dispersion_imag
_atom_type_scat_source
C C 0.0033 0.0016 'International Tables Vol C Tables 4.2.6.8 and 6.1.1.4'
H H 0.0000 0.0000 'International Tables Vol C Tables 4.2.6.8 and 6.1.1.4'
B B 0.0013 0.0007 'International Tables Vol C Tables 4.2.6.8 and 6.1.1.4'

loop_
_geom_angle_atom_site_label_1
_geom_angle_atom_site_label_2
_geom_angle_atom_site_label_3
_geom_angle
C11 C3 C13 121.43(13)
C6 C4 C13 121.23(13)
C1 C5 C9 118.73(12)
C1 C5 C2 119.25(12)
C9 C5 C2 121.51(11)
C5 C1 C12 124.95(12)
C5 C1 C13 119.26(13)
C12 C1 C13 115.73(12)
C5 C2 C16 117.71(11)
C5 C2 B9 127.45(11)
C16 C2 B9 107.92(10)
C5 C2 B1 121.45(10)
C16 C2 B1 60.62(8)
B9 C2 B1 61.47(8)
C5 C2 B7 122.05(10)
C16 C2 B7 106.49(10)
B9 C2 B7 62.35(9)
B1 C2 B7 111.96(10)
C5 C2 B11 113.16(10)
C16 C2 B11 59.42(8)
B9 C2 B11 111.67(10)
B1 C2 B11 111.75(9)
B7 C2 B11 60.45(8)
C4 C6 C14 119.70(13)
C4 C6 C9 120.17(13)
C14 C6 C9 120.13(12)
C12 C7 C11 121.21(14)
C10 C8 C9 122.34(12)
C5 C9 C8 125.95(12)
C5 C9 C6 118.66(12)
C8 C9 C6 115.34(12)
C8 C10 C15 121.17(13)
C16 B1 C2 57.61(7)
C16 B1 B13 103.76(10)
C2 B1 B13 106.40(10)
C16 B1 B9 103.49(10)
C2 B1 B9 58.76(8)
B13 B1 B9 60.55(9)
C16 B1 B3 57.97(8)
C2 B1 B3 106.09(10)
B13 B1 B3 60.15(9)
B9 B1 B3 108.21(11)
C2 C16 B8 114.33(11)
C2 C16 B3 113.52(11)
B8 C16 B3 63.43(8)
C2 C16 B11 63.20(8)
B8 C16 B11 63.20(8)
B3 C16 B11 116.25(11)
C2 C16 B1 61.77(8)
B8 C16 B1 115.67(11)
B3 C16 B1 62.88(8)
B11 C16 B1 115.90(11)
C3 C11 C7 119.18(12)
C7 C12 C1 121.99(13)
C4 C13 C3 120.04(12)
C4 C13 C1 119.82(12)
C3 C13 C1 120.14(13)
C15 C14 C6 121.35(13)
C16 B3 B10 104.14(10)
C16 B3 B13 103.99(10)
B10 B3 B13 60.47(9)
C16 B3 B1 59.15(8)
B10 B3 B1 108.13(11)
B13 B3 B1 59.28(8)
C16 B3 B8 58.16(8)
B10 B3 B8 60.01(9)
B13 B3 B8 108.07(10)
B1 B3 B8 108.25(10)
B9 B5 B7 60.45(8)
B9 B5 B13 59.86(8)
B7 B5 B13 108.10(11)
B9 B5 B10 108.13(11)
B7 B5 B10 108.03(11)
B13 B5 B10 60.00(9)
B9 B5 B6 108.14(11)
B7 B5 B6 59.75(8)
B13 B5 B6 107.88(11)
B10 B5 B6 60.05(9)
B8 B6 B11 60.62(8)
B8 B6 B7 108.04(10)
B11 B6 B7 59.64(8)
B8 B6 B5 107.93(11)
B11 B6 B5 107.79(10)
B7 B6 B5 59.82(8)
B8 B6 B10 60.19(9)
B11 B6 B10 108.72(11)
B7 B6 B10 107.98(11)
B5 B6 B10 59.92(9)
C2 B7 B11 60.54(8)
C2 B7 B6 106.72(10)
B11 B7 B6 59.95(8)
C2 B7 B5 105.57(10)
B11 B7 B5 108.53(10)
B6 B7 B5 60.43(9)
C2 B7 B9 58.32(8)
B11 B7 B9 108.46(10)
B6 B7 B9 108.11(10)
B5 B7 B9 59.73(8)
C16 B8 B6 104.36(10)
C16 B8 B10 104.14(11)
B6 B8 B10 60.86(9)
C16 B8 B11 58.67(8)
B6 B8 B11 60.06(8)
B10 B8 B11 108.80(11)
C16 B8 B3 58.41(8)
B6 B8 B3 108.52(11)
B10 B8 B3 59.77(9)
B11 B8 B3 108.34(10)
C2 B9 B1 59.77(8)
C2 B9 B5 106.42(10)
B1 B9 B5 107.98(10)
C2 B9 B13 106.36(10)
B1 B9 B13 59.50(8)
B5 B9 B13 60.30(9)
C2 B9 B7 59.33(8)
B1 B9 B7 108.17(10)
B5 B9 B7 59.81(8)
B13 B9 B7 107.94(10)
B3 B10 B8 60.22(9)
B3 B10 B13 59.79(9)
B8 B10 B13 107.70(11)
B3 B10 B5 107.54(11)
B8 B10 B5 107.04(11)
B13 B10 B5 59.94(8)
B3 B10 B6 107.37(11)
B8 B10 B6 58.95(9)
B13 B10 B6 107.82(10)
B5 B10 B6 60.03(8)
C16 B11 B7 103.77(10)
C16 B11 C2 57.38(7)
B7 B11 C2 59.02(8)
C16 B11 B6 103.38(10)
B7 B11 B6 60.41(9)
C2 B11 B6 105.92(10)
C16 B11 B8 58.13(8)
B7 B11 B8 107.61(11)
C2 B11 B8 105.53(10)
B6 B11 B8 59.32(8)
C14 C15 C10 119.01(14)
B1 B13 B3 60.57(8)
B1 B13 B9 59.95(8)
B3 B13 B9 108.07(10)
B1 B13 B5 107.97(10)
B3 B13 B5 107.60(11)
B9 B13 B5 59.84(8)
B1 B13 B10 108.58(11)
B3 B13 B10 59.75(9)
B9 B13 B10 108.15(11)
B5 B13 B10 60.05(9)

loop_
_geom_bond_atom_site_label_1
_geom_bond_atom_site_label_2
_geom_bond_distance
C3 C11 1.3495(19)
C3 C13 1.4259(18)
C4 C6 1.3850(19)
C4 C13 1.388(2)
C5 C1 1.4249(18)
C5 C9 1.426(2)
C5 C2 1.5322(17)
C1 C12 1.433(2)
C1 C13 1.4368(18)
C2 C16 1.6645(18)
C2 B9 1.719(2)
C2 B1 1.7367(18)
C2 B7 1.737(2)
C2 B11 1.7641(19)
C6 C14 1.428(2)
C6 C9 1.4398(18)
C7 C12 1.3611(18)
C7 C11 1.4148(19)
C8 C10 1.3601(19)
C8 C9 1.4330(18)
C10 C15 1.4143(19)
B1 C16 1.7177(19)
B1 B13 1.758(2)
B1 B9 1.766(2)
B1 B3 1.781(2)
C16 B8 1.6916(19)
C16 B3 1.6962(19)
C16 B11 1.701(2)
C14 C15 1.355(2)
B3 B10 1.773(2)
B3 B13 1.773(2)
B3 B8 1.781(2)
B5 B9 1.776(2)
B5 B7 1.777(2)
B5 B13 1.784(2)
B5 B10 1.786(2)
B5 B6 1.788(2)
B6 B8 1.755(2)
B6 B11 1.768(2)
B6 B7 1.776(2)
B6 B10 1.789(2)
B7 B11 1.762(2)
B7 B9 1.789(2)
B8 B10 1.777(2)
B8 B11 1.778(2)
B9 B13 1.777(2)
B10 B13 1.786(2)

loop_
_geom_torsion_atom_site_label_1
_geom_torsion_atom_site_label_2
_geom_torsion_atom_site_label_3
_geom_torsion_atom_site_label_4
_geom_torsion
C9 C5 C1 C12 -162.43(12)
C2 C5 C1 C12 25.72(18)
C9 C5 C1 C13 14.67(18)
C2 C5 C1 C13 -157.18(12)
C1 C5 C2 C16 158.04(11)
C9 C5 C2 C16 -13.57(17)
C1 C5 C2 B9 -54.82(17)
C9 C5 C2 B9 133.56(13)
C1 C5 C2 B1 -131.13(12)
C9 C5 C2 B1 57.26(17)
C1 C5 C2 B7 23.05(17)
C9 C5 C2 B7 -148.56(12)
C1 C5 C2 B11 91.64(14)
C9 C5 C2 B11 -79.98(14)
C13 C4 C6 C14 -174.76(13)
C13 C4 C6 C9 4.52(19)
C1 C5 C9 C8 160.62(13)
C2 C5 C9 C8 -27.72(19)
C1 C5 C9 C6 -16.45(18)
C2 C5 C9 C6 155.20(11)
C10 C8 C9 C5 176.07(13)
C10 C8 C9 C6 -6.77(19)
C4 C6 C9 C5 7.05(18)
C14 C6 C9 C5 -173.68(12)
C4 C6 C9 C8 -170.33(12)
C14 C6 C9 C8 8.94(18)
C9 C8 C10 C15 -0.2(2)
C5 C2 B1 C16 -106.33(13)
B9 C2 B1 C16 135.07(11)
B7 C2 B1 C16 97.13(11)
B11 C2 B1 C16 31.45(10)
C5 C2 B1 B13 157.54(12)
C16 C2 B1 B13 -96.14(11)
B9 C2 B1 B13 38.93(10)
B7 C2 B1 B13 1.00(14)
B11 C2 B1 B13 -64.69(13)
C5 C2 B1 B9 118.60(13)
C16 C2 B1 B9 -135.07(11)
B7 C2 B1 B9 -37.94(10)
B11 C2 B1 B9 -103.63(11)
C5 C2 B1 B3 -139.54(12)
C16 C2 B1 B3 -33.21(10)
B9 C2 B1 B3 101.86(11)
B7 C2 B1 B3 63.92(13)
B11 C2 B1 B3 -1.77(14)
C5 C2 C16 B8 -140.36(11)
B9 C2 C16 B8 66.56(13)
B1 C2 C16 B8 107.26(12)
B7 C2 C16 B8 0.95(14)
B11 C2 C16 B8 -38.48(10)
C5 C2 C16 B3 149.44(11)
B9 C2 C16 B3 -3.64(14)
B1 C2 C16 B3 37.06(10)
B7 C2 C16 B3 -69.26(13)
B11 C2 C16 B3 -108.69(12)
C5 C2 C16 B11 -101.87(12)
B9 C2 C16 B11 105.05(11)
B1 C2 C16 B11 145.75(11)
B7 C2 C16 B11 39.43(10)
C5 C2 C16 B1 112.38(12)
B9 C2 C16 B1 -40.70(10)
B7 C2 C16 B1 -106.31(11)
B11 C2 C16 B1 -145.75(11)
B13 B1 C16 C2 100.88(11)
B9 B1 C16 C2 38.39(9)
B3 B1 C16 C2 141.63(11)
C2 B1 C16 B8 -105.12(12)
B13 B1 C16 B8 -4.23(14)
B9 B1 C16 B8 -66.73(13)
B3 B1 C16 B8 36.51(10)
C2 B1 C16 B3 -141.63(11)
B13 B1 C16 B3 -40.74(10)
B9 B1 C16 B3 -103.24(11)
C2 B1 C16 B11 -33.95(10)
B13 B1 C16 B11 66.94(13)
B9 B1 C16 B11 4.44(14)
B3 B1 C16 B11 107.68(12)
C13 C3 C11 C7 0.95(19)
C12 C7 C11 C3 -3.4(2)
C11 C7 C12 C1 0.8(2)
C5 C1 C12 C7 -178.92(12)
C13 C1 C12 C7 3.89(19)
C6 C4 C13 C3 173.81(12)
C6 C4 C13 C1 -6.4(2)
C11 C3 C13 C4 -176.27(13)
C11 C3 C13 C1 3.9(2)
C5 C1 C13 C4 -3.31(19)
C12 C1 C13 C4 174.05(12)
C5 C1 C13 C3 176.47(12)
C12 C1 C13 C3 -6.17(18)
C4 C6 C14 C15 174.83(13)
C9 C6 C14 C15 -4.4(2)
C2 C16 B3 B10 66.28(13)
B8 C16 B3 B10 -40.26(10)
B11 C16 B3 B10 -4.23(14)
B1 C16 B3 B10 102.90(11)
C2 C16 B3 B13 3.74(14)
B8 C16 B3 B13 -102.80(11)
B11 C16 B3 B13 -66.77(13)
B1 C16 B3 B13 40.36(10)
C2 C16 B3 B1 -36.62(10)
B8 C16 B3 B1 -143.16(11)
B11 C16 B3 B1 -107.13(12)
C2 C16 B3 B8 106.54(12)
B11 C16 B3 B8 36.03(10)
B1 C16 B3 B8 143.16(11)
C2 B1 B3 C16 33.06(9)
B13 B1 B3 C16 133.04(11)
B9 B1 B3 C16 94.81(11)
C16 B1 B3 B10 -95.96(11)
C2 B1 B3 B10 -62.89(13)
B13 B1 B3 B10 37.08(10)
B9 B1 B3 B10 -1.14(14)
C16 B1 B3 B13 -133.04(11)
C2 B1 B3 B13 -99.97(11)
B9 B1 B3 B13 -38.22(10)
C16 B1 B3 B8 -32.43(10)
C2 B1 B3 B8 0.63(13)
B13 B1 B3 B8 100.60(11)
B9 B1 B3 B8 62.38(13)
B9 B5 B6 B8 63.20(13)
B7 B5 B6 B8 100.85(11)
B13 B5 B6 B8 -0.09(14)
B10 B5 B6 B8 -37.70(10)
B9 B5 B6 B11 -0.85(14)
B7 B5 B6 B11 36.80(10)
B13 B5 B6 B11 -64.14(13)
B10 B5 B6 B11 -101.75(11)
B9 B5 B6 B7 -37.65(10)
B13 B5 B6 B7 -100.94(12)
B10 B5 B6 B7 -138.55(11)
B9 B5 B6 B10 100.90(12)
B7 B5 B6 B10 138.55(11)
B13 B5 B6 B10 37.61(10)
C5 C2 B7 B11 100.28(12)
C16 C2 B7 B11 -38.95(9)
B9 C2 B7 B11 -140.91(10)
B1 C2 B7 B11 -103.34(11)
C5 C2 B7 B6 139.90(11)
C16 C2 B7 B6 0.66(13)
B9 C2 B7 B6 -101.30(11)
B1 C2 B7 B6 -63.72(13)
B11 C2 B7 B6 39.61(9)
C5 C2 B7 B5 -156.92(11)
C16 C2 B7 B5 63.84(12)
B9 C2 B7 B5 -38.12(10)
B1 C2 B7 B5 -0.54(13)
B11 C2 B7 B5 102.79(11)
C5 C2 B7 B9 -118.81(13)
C16 C2 B7 B9 101.96(10)
B1 C2 B7 B9 37.57(10)
B11 C2 B7 B9 140.91(10)
B8 B6 B7 C2 -1.95(14)
B11 B6 B7 C2 -39.89(10)
B5 B6 B7 C2 98.72(11)
B10 B6 B7 C2 61.69(13)
B8 B6 B7 B11 37.94(10)
B5 B6 B7 B11 138.62(11)
B10 B6 B7 B11 101.59(12)
B8 B6 B7 B5 -100.67(12)
B11 B6 B7 B5 -138.62(11)
B10 B6 B7 B5 -37.03(11)
B8 B6 B7 B9 -63.35(13)
B11 B6 B7 B9 -101.29(11)
B5 B6 B7 B9 37.33(10)
B10 B6 B7 B9 0.30(14)
B9 B5 B7 C2 37.46(9)
B13 B5 B7 C2 -0.12(13)
B10 B5 B7 C2 -63.59(12)
B6 B5 B7 C2 -100.69(11)
B9 B5 B7 B11 101.02(11)
B13 B5 B7 B11 63.44(13)
B10 B5 B7 B11 -0.02(14)
B6 B5 B7 B11 -37.12(10)
B9 B5 B7 B6 138.14(11)
B13 B5 B7 B6 100.56(12)
B10 B5 B7 B6 37.10(10)
B13 B5 B7 B9 -37.58(10)
B10 B5 B7 B9 -101.05(11)
B6 B5 B7 B9 -138.14(11)
C2 C16 B8 B6 -2.14(14)
B3 C16 B8 B6 103.15(11)
B11 C16 B8 B6 -40.62(10)
B1 C16 B8 B6 66.84(13)
C2 C16 B8 B10 -65.14(13)
B3 C16 B8 B10 40.14(10)
B11 C16 B8 B10 -103.63(11)
B1 C16 B8 B10 3.84(14)
C2 C16 B8 B11 38.49(10)
B3 C16 B8 B11 143.77(11)
B1 C16 B8 B11 107.47(12)
C2 C16 B8 B3 -105.28(12)
B11 C16 B8 B3 -143.77(11)
B1 C16 B8 B3 -36.30(10)
B11 B6 B8 C16 39.93(9)
B7 B6 B8 C16 2.42(14)
B5 B6 B8 C16 -60.82(12)
B10 B6 B8 C16 -98.39(11)
B11 B6 B8 B10 138.32(11)
B7 B6 B8 B10 100.81(11)
B5 B6 B8 B10 37.58(10)
B7 B6 B8 B11 -37.51(10)
B5 B6 B8 B11 -100.74(11)
B10 B6 B8 B11 -138.32(11)
B11 B6 B8 B3 100.95(11)
B7 B6 B8 B3 63.44(13)
B5 B6 B8 B3 0.21(13)
B10 B6 B8 B3 -37.37(10)
B10 B3 B8 C16 133.65(11)
B13 B3 B8 C16 95.55(11)
B1 B3 B8 C16 32.82(10)
C16 B3 B8 B6 -95.80(11)
B10 B3 B8 B6 37.85(10)
B13 B3 B8 B6 -0.25(13)
B1 B3 B8 B6 -62.98(12)
C16 B3 B8 B10 -133.65(11)
B13 B3 B8 B10 -38.10(10)
B1 B3 B8 B10 -100.83(11)
C16 B3 B8 B11 -32.13(10)
B10 B3 B8 B11 101.52(12)
B13 B3 B8 B11 63.42(12)
B1 B3 B8 B11 0.69(13)
C5 C2 B9 B1 -109.37(14)
C16 C2 B9 B1 40.30(10)
B7 C2 B9 B1 139.93(10)
B11 C2 B9 B1 103.76(10)
C5 C2 B9 B5 149.04(12)
C16 C2 B9 B5 -61.28(12)
B1 C2 B9 B5 -101.58(11)
B7 C2 B9 B5 38.35(10)
B11 C2 B9 B5 2.18(13)
C5 C2 B9 B13 -147.82(12)
C16 C2 B9 B13 1.86(13)
B1 C2 B9 B13 -38.44(10)
B7 C2 B9 B13 101.49(11)
B11 C2 B9 B13 65.32(12)
C5 C2 B9 B7 110.70(14)
C16 C2 B9 B7 -99.63(10)
B1 C2 B9 B7 -139.93(10)
B11 C2 B9 B7 -36.17(10)
C16 B1 B9 C2 -37.83(9)
B13 B1 B9 C2 -136.18(11)
B3 B1 B9 C2 -98.14(11)
C16 B1 B9 B5 61.08(12)
C2 B1 B9 B5 98.91(11)
B13 B1 B9 B5 -37.28(10)
B3 B1 B9 B5 0.77(14)
C16 B1 B9 B13 98.36(11)
C2 B1 B9 B13 136.18(11)
B3 B1 B9 B13 38.04(10)
C16 B1 B9 B7 -2.18(13)
C2 B1 B9 B7 35.64(9)
B13 B1 B9 B7 -100.54(11)
B3 B1 B9 B7 -62.50(12)
B7 B5 B9 C2 -38.12(9)
B13 B5 B9 C2 99.79(11)
B10 B5 B9 C2 62.76(12)
B6 B5 B9 C2 -0.78(13)
B7 B5 B9 B1 -100.98(11)
B13 B5 B9 B1 36.93(10)
B10 B5 B9 B1 -0.10(14)
B6 B5 B9 B1 -63.64(13)
B7 B5 B9 B13 -137.91(11)
B10 B5 B9 B13 -37.03(10)
B6 B5 B9 B13 -100.57(12)
B13 B5 B9 B7 137.91(11)
B10 B5 B9 B7 100.88(11)
B6 B5 B9 B7 37.34(10)
B11 B7 B9 C2 35.36(9)
B6 B7 B9 C2 98.86(11)
B5 B7 B9 C2 136.49(11)
C2 B7 B9 B1 -35.83(9)
B11 B7 B9 B1 -0.47(13)
B6 B7 B9 B1 63.03(13)
B5 B7 B9 B1 100.66(11)
C2 B7 B9 B5 -136.49(11)
B11 B7 B9 B5 -101.13(11)
B6 B7 B9 B5 -37.63(10)
C2 B7 B9 B13 -98.75(11)
B11 B7 B9 B13 -63.39(13)
B6 B7 B9 B13 0.10(14)
B5 B7 B9 B13 37.74(10)
C16 B3 B10 B8 39.34(9)
B13 B3 B10 B8 137.61(11)
B1 B3 B10 B8 101.04(11)
C16 B3 B10 B13 -98.27(11)
B1 B3 B10 B13 -36.57(10)
B8 B3 B10 B13 -137.61(11)
C16 B3 B10 B5 -60.64(13)
B13 B3 B10 B5 37.64(10)
B1 B3 B10 B5 1.07(14)
B8 B3 B10 B5 -99.97(11)
C16 B3 B10 B6 2.61(13)
B13 B3 B10 B6 100.89(11)
B1 B3 B10 B6 64.32(13)
B8 B3 B10 B6 -36.72(10)
C16 B8 B10 B3 -39.46(9)
B6 B8 B10 B3 -138.23(11)
B11 B8 B10 B3 -100.74(11)
C16 B8 B10 B13 -1.76(13)
B6 B8 B10 B13 -100.53(11)
B11 B8 B10 B13 -63.04(13)
B3 B8 B10 B13 37.70(10)
C16 B8 B10 B5 61.36(13)
B6 B8 B10 B5 -37.41(10)
B11 B8 B10 B5 0.09(14)
B3 B8 B10 B5 100.82(11)
C16 B8 B10 B6 98.77(11)
B11 B8 B10 B6 37.49(10)
B3 B8 B10 B6 138.23(11)
B9 B5 B10 B3 -0.60(14)
B7 B5 B10 B3 63.35(13)
B13 B5 B10 B3 -37.57(10)
B6 B5 B10 B3 100.32(11)
B9 B5 B10 B8 -63.99(13)
B7 B5 B10 B8 -0.04(14)
B13 B5 B10 B8 -100.96(11)
B6 B5 B10 B8 36.93(10)
B9 B5 B10 B13 36.97(10)
B7 B5 B10 B13 100.92(12)
B6 B5 B10 B13 137.88(11)
B9 B5 B10 B6 -100.92(11)
B7 B5 B10 B6 -36.97(10)
B13 B5 B10 B6 -137.88(11)
B8 B6 B10 B3 37.29(10)
B11 B6 B10 B3 -0.44(14)
B7 B6 B10 B3 -63.62(13)
B5 B6 B10 B3 -100.61(12)
B11 B6 B10 B8 -37.72(10)
B7 B6 B10 B8 -100.91(11)
B5 B6 B10 B8 -137.89(11)
B8 B6 B10 B13 100.33(12)
B11 B6 B10 B13 62.61(14)
B7 B6 B10 B13 -0.58(15)
B5 B6 B10 B13 -37.57(10)
B8 B6 B10 B5 137.89(11)
B11 B6 B10 B5 100.17(11)
B7 B6 B10 B5 36.99(10)
C2 C16 B11 B7 -38.17(9)
B8 C16 B11 B7 102.39(11)
B3 C16 B11 B7 66.27(13)
B1 C16 B11 B7 -4.72(14)
B8 C16 B11 C2 140.56(11)
B3 C16 B11 C2 104.45(12)
B1 C16 B11 C2 33.45(10)
C2 C16 B11 B6 -100.51(10)
B8 C16 B11 B6 40.05(10)
B3 C16 B11 B6 3.94(14)
B1 C16 B11 B6 -67.06(13)
C2 C16 B11 B8 -140.56(11)
B3 C16 B11 B8 -36.11(10)
B1 C16 B11 B8 -107.11(12)
C2 B7 B11 C16 37.39(9)
B6 B7 B11 C16 -97.75(11)
B5 B7 B11 C16 -60.42(12)
B9 B7 B11 C16 2.94(13)
B6 B7 B11 C2 -135.13(10)
B5 B7 B11 C2 -97.80(11)
B9 B7 B11 C2 -34.45(9)
C2 B7 B11 B6 135.13(10)
B5 B7 B11 B6 37.33(10)
B9 B7 B11 B6 100.68(11)
C2 B7 B11 B8 97.88(11)
B6 B7 B11 B8 -37.26(10)
B5 B7 B11 B8 0.08(14)
B9 B7 B11 B8 63.43(13)
C5 C2 B11 C16 109.55(12)
B9 C2 B11 C16 -98.62(11)
B1 C2 B11 C16 -31.87(10)
B7 C2 B11 C16 -135.56(11)
C5 C2 B11 B7 -114.89(12)
C16 C2 B11 B7 135.56(11)
B9 C2 B11 B7 36.94(10)
B1 C2 B11 B7 103.68(11)
C5 C2 B11 B6 -154.53(11)
C16 C2 B11 B6 95.92(11)
B9 C2 B11 B6 -2.70(13)
B1 C2 B11 B6 64.05(13)
B7 C2 B11 B6 -39.64(10)
C5 C2 B11 B8 143.60(11)
C16 C2 B11 B8 34.05(10)
B9 C2 B11 B8 -64.56(13)
B1 C2 B11 B8 2.18(14)
B7 C2 B11 B8 -101.51(11)
B8 B6 B11 C16 -39.45(10)
B7 B6 B11 C16 98.41(11)
B5 B6 B11 C16 61.53(13)
B10 B6 B11 C16 -1.92(13)
B8 B6 B11 B7 -137.86(11)
B5 B6 B11 B7 -36.88(10)
B10 B6 B11 B7 -100.33(11)
B8 B6 B11 C2 -98.89(11)
B7 B6 B11 C2 38.97(9)
B5 B6 B11 C2 2.09(13)
B10 B6 B11 C2 -61.36(13)
B7 B6 B11 B8 137.86(11)
B5 B6 B11 B8 100.98(12)
B10 B6 B11 B8 37.53(10)
B6 B8 B11 C16 133.29(11)
B10 B8 B11 C16 95.45(12)
B3 B8 B11 C16 32.03(10)
C16 B8 B11 B7 -95.55(11)
B6 B8 B11 B7 37.74(10)
B10 B8 B11 B7 -0.10(14)
B3 B8 B11 B7 -63.52(13)
C16 B8 B11 C2 -33.73(9)
B6 B8 B11 C2 99.56(11)
B10 B8 B11 C2 61.72(13)
B3 B8 B11 C2 -1.70(13)
C16 B8 B11 B6 -133.29(11)
B10 B8 B11 B6 -37.84(10)
B3 B8 B11 B6 -101.26(11)
C6 C14 C15 C10 -2.8(2)
C8 C10 C15 C14 5.2(2)
C16 B1 B13 B3 39.64(9)
C2 B1 B13 B3 99.45(11)
B9 B1 B13 B3 137.55(11)
C16 B1 B13 B9 -97.91(11)
C2 B1 B13 B9 -38.10(9)
B3 B1 B13 B9 -137.55(11)
C16 B1 B13 B5 -60.84(13)
C2 B1 B13 B5 -1.03(14)
B9 B1 B13 B5 37.07(10)
B3 B1 B13 B5 -100.48(12)
C16 B1 B13 B10 2.76(13)
C2 B1 B13 B10 62.57(13)
B9 B1 B13 B10 100.67(11)
B3 B1 B13 B10 -36.88(10)
C16 B3 B13 B1 -40.29(9)
B10 B3 B13 B1 -138.81(11)
B8 B3 B13 B1 -100.91(11)
C16 B3 B13 B9 -2.38(13)
B10 B3 B13 B9 -100.89(11)
B1 B3 B13 B9 37.92(10)
B8 B3 B13 B9 -63.00(13)
C16 B3 B13 B5 60.82(13)
B10 B3 B13 B5 -37.70(10)
B1 B3 B13 B5 101.11(11)
B8 B3 B13 B5 0.19(13)
C16 B3 B13 B10 98.52(11)
B1 B3 B13 B10 138.81(11)
B8 B3 B13 B10 37.89(10)
C2 B9 B13 B1 38.57(10)
B5 B9 B13 B1 138.46(11)
B7 B9 B13 B1 100.94(11)
C2 B9 B13 B3 0.37(14)
B1 B9 B13 B3 -38.19(10)
B5 B9 B13 B3 100.26(12)
B7 B9 B13 B3 62.74(13)
C2 B9 B13 B5 -99.89(11)
B1 B9 B13 B5 -138.46(11)
B7 B9 B13 B5 -37.52(10)
C2 B9 B13 B10 -62.83(13)
B1 B9 B13 B10 -101.40(12)
B5 B9 B13 B10 37.05(10)
B7 B9 B13 B10 -0.46(14)
B9 B5 B13 B1 -37.12(10)
B7 B5 B13 B1 0.72(14)
B10 B5 B13 B1 101.52(12)
B6 B5 B13 B1 63.89(13)
B9 B5 B13 B3 -101.07(11)
B7 B5 B13 B3 -63.23(13)
B10 B5 B13 B3 37.56(10)
B6 B5 B13 B3 -0.07(14)
B7 B5 B13 B9 37.84(10)
B10 B5 B13 B9 138.64(11)
B6 B5 B13 B9 101.01(11)
B9 B5 B13 B10 -138.64(11)
B7 B5 B13 B10 -100.79(12)
B6 B5 B13 B10 -37.63(10)
B3 B10 B13 B1 37.24(10)
B8 B10 B13 B1 -0.66(14)
B5 B10 B13 B1 -100.49(11)
B6 B10 B13 B1 -62.88(14)
B8 B10 B13 B3 -37.90(10)
B5 B10 B13 B3 -137.72(11)
B6 B10 B13 B3 -100.12(12)
B3 B10 B13 B9 100.76(11)
B8 B10 B13 B9 62.86(13)
B5 B10 B13 B9 -36.96(10)
B6 B10 B13 B9 0.64(15)
B3 B10 B13 B5 137.72(11)
B8 B10 B13 B5 99.82(12)
B6 B10 B13 B5 37.61(10)
